data_4328292
loop_
_publ_author_name
'Qun Zhao'
'Jason L. Freeman'
'Jianwei Wang'
'Yuanli Zhang'
'Tracy P. Hamilton'
'Christopher M. Lawson'
'Gary M. Gray'

_publ_section_title
;
 Syntheses, X-ray Crystal Structures, and Optical, Fluorescence, and
 Nonlinear Optical Characterizations of Diphenylphosphino-Substituted
 Bithiophenes
;
_journal_name_full 'Inorganic Chemistry'
_journal_page_first 2016
_journal_page_last 2030
_journal_paper_doi 10.1021/ic201309k
_journal_volume 51
_journal_year 2012
_chemical_formula_sum 'C32 H24 P2 S2 Se2'
_chemical_formula_weight 692.49
_chemical_name_systematic
; 
 ? 
;
_space_group_IT_number 2
_symmetry_cell_setting triclinic
_symmetry_space_group_name_Hall '-P 1'
_symmetry_space_group_name_H-M 'P -1'
_atom_sites_solution_hydrogens geom
_atom_sites_solution_primary direct
_atom_sites_solution_secondary difmap
_audit_creation_method SHELXL-97
_cell_angle_alpha 85.68(3)
_cell_angle_beta 74.46(3)
_cell_angle_gamma 78.10(3)
_cell_formula_units_Z 2
_cell_length_a 9.565(2)
_cell_length_b 9.6172(19)
_cell_length_c 16.930(3)
_cell_measurement_reflns_used 964
_cell_measurement_temperature 293(2)
_cell_measurement_theta_max 16
_cell_measurement_theta_min 14
_cell_volume 1467.9(6)
_computing_cell_refinement 'Bruker XSCANS'
_computing_data_collection 'Bruker XSCANS'
_computing_data_reduction 'Bruker SHELXTL'
_computing_molecular_graphics 'Bruker SHELXTL'
_computing_publication_material 'Bruker SHELXTL'
_computing_structure_refinement 'SHELXL-97 (Sheldrick, 1997)'
_computing_structure_solution 'SHELXS-97 (Sheldrick, 1990)'
_diffrn_ambient_temperature 293(2)
_diffrn_measured_fraction_theta_full 1.000
_diffrn_measured_fraction_theta_max 1.000
_diffrn_measurement_device_type 'Bruker P4'
_diffrn_measurement_method '\w scans'
_diffrn_radiation_monochromator graphite
_diffrn_radiation_source 'fine-focus sealed tube'
_diffrn_radiation_type MoK\a
_diffrn_radiation_wavelength 0.71073
_diffrn_reflns_av_R_equivalents 0.0206
_diffrn_reflns_av_sigmaI/netI 0.0334
_diffrn_reflns_limit_h_max 0
_diffrn_reflns_limit_h_min -11
_diffrn_reflns_limit_k_max 11
_diffrn_reflns_limit_k_min -11
_diffrn_reflns_limit_l_max 19
_diffrn_reflns_limit_l_min -20
_diffrn_reflns_number 5517
_diffrn_reflns_theta_full 24.97
_diffrn_reflns_theta_max 24.97
_diffrn_reflns_theta_min 2.16
_diffrn_standards_decay_% 2.6
_diffrn_standards_interval_time 120
_diffrn_standards_number 3
_exptl_absorpt_coefficient_mu 2.791
_exptl_absorpt_correction_T_max 1.0000
_exptl_absorpt_correction_T_min 0.3596
_exptl_absorpt_correction_type psi-scan
_exptl_crystal_colour colorless
_exptl_crystal_density_diffrn 1.567
_exptl_crystal_description plates
_exptl_crystal_F_000 692
_exptl_crystal_size_max 0.9
_exptl_crystal_size_mid 0.6
_exptl_crystal_size_min 0.3
_refine_diff_density_max 0.694
_refine_diff_density_min -0.892
_refine_diff_density_rms 0.130
_refine_ls_extinction_coef 0.037(2)
_refine_ls_extinction_expression Fc^*^=kFc[1+0.001xFc^2^\l^3^/sin(2\q)]^-1/4^
_refine_ls_extinction_method SHELXL
_refine_ls_goodness_of_fit_ref 1.060
_refine_ls_hydrogen_treatment constr
_refine_ls_matrix_type full
_refine_ls_number_parameters 344
_refine_ls_number_reflns 5176
_refine_ls_number_restraints 0
_refine_ls_restrained_S_all 1.060
_refine_ls_R_factor_all 0.0700
_refine_ls_R_factor_gt 0.0458
_refine_ls_shift/su_max 0.016
_refine_ls_shift/su_mean 0.001
_refine_ls_structure_factor_coef Fsqd
_refine_ls_weighting_details 'calc w=1/[\s^2^(Fo^2^)+(0.0908P)^2^+0.0935P] where P=(Fo^2^+2Fc^2^)/3'
_refine_ls_weighting_scheme calc
_refine_ls_wR_factor_gt 0.1199
_refine_ls_wR_factor_ref 0.1335
_reflns_number_gt 3880
_reflns_number_total 5176
_reflns_threshold_expression >2sigma(I)
_cod_data_source_file ic201309k_si_002_1.cif
_cod_data_source_block zhao415
_cod_depositor_comments
;
The following automatic conversions were performed:

'_exptl_absorpt_correction_type' value 'Psi-scan' changed to
'psi-scan' according to the built-in table from CIF Core dictionary
named 'cif_core.dic' version 2.4.1 from 2010-06-29.

Automatic conversion script
Id: cif_fix_values 1891 2012-01-12 08:04:46Z andrius 
;
_cod_original_cell_volume 1467.9(5)
_cod_database_code 4328292

loop_
_symmetry_equiv_pos_as_xyz
'x, y, z'
'-x, -y, -z'

loop_
_atom_site_label
_atom_site_type_symbol
_atom_site_fract_x
_atom_site_fract_y
_atom_site_fract_z
_atom_site_U_iso_or_equiv
_atom_site_adp_type
_atom_site_occupancy
_atom_site_symmetry_multiplicity
_atom_site_calc_flag
_atom_site_refinement_flags
C1 C 0.3049(4) 0.8768(4) 0.3725(2) 0.0301(8) Uani 1 1 d .
C2 C 0.1916(4) 0.8857(4) 0.3369(2) 0.0358(9) Uani 1 1 d .
H2 H 0.2052 0.8589 0.2833 0.043 Uiso 1 1 calc R
C3 C 0.0517(4) 0.9394(4) 0.3889(2) 0.0368(9) Uani 1 1 d .
H3 H -0.0362 0.9520 0.3732 0.044 Uiso 1 1 calc R
C4 C 0.0593(4) 0.9713(4) 0.4652(2) 0.0282(8) Uani 1 1 d .
C5 C 0.5251(4) 0.6208(4) 0.3644(2) 0.0315(8) Uani 1 1 d .
C6 C 0.6344(4) 0.5612(4) 0.4043(3) 0.0388(9) Uani 1 1 d .
H6 H 0.6930 0.6179 0.4170 0.047 Uiso 1 1 calc R
C7 C 0.6555(5) 0.4194(4) 0.4247(3) 0.0472(11) Uani 1 1 d .
H7 H 0.7284 0.3805 0.4513 0.057 Uiso 1 1 calc R
C8 C 0.5712(5) 0.3343(4) 0.4066(3) 0.0479(11) Uani 1 1 d .
H8 H 0.5868 0.2382 0.4209 0.057 Uiso 1 1 calc R
C9 C 0.4625(5) 0.3912(5) 0.3671(3) 0.0498(11) Uani 1 1 d .
H9 H 0.4052 0.3329 0.3547 0.060 Uiso 1 1 calc R
C10 C 0.4384(5) 0.5339(4) 0.3460(3) 0.0418(10) Uani 1 1 d .
H10 H 0.3649 0.5719 0.3196 0.050 Uiso 1 1 calc R
C11 C 0.5387(4) 0.8163(4) 0.2250(2) 0.0316(8) Uani 1 1 d .
C12 C 0.5915(5) 0.6955(4) 0.1773(3) 0.0427(10) Uani 1 1 d .
H12 H 0.5985 0.6057 0.2022 0.051 Uiso 1 1 calc R
C13 C 0.6334(5) 0.7094(5) 0.0930(3) 0.0549(12) Uani 1 1 d .
H13 H 0.6677 0.6283 0.0614 0.066 Uiso 1 1 calc R
C14 C 0.6252(5) 0.8414(5) 0.0549(3) 0.0527(12) Uani 1 1 d .
H14 H 0.6561 0.8501 -0.0019 0.063 Uiso 1 1 calc R
C15 C 0.5698(5) 0.9615(5) 0.1030(3) 0.0506(11) Uani 1 1 d .
H15 H 0.5611 1.0512 0.0779 0.061 Uiso 1 1 calc R
C16 C 0.5282(5) 0.9495(4) 0.1860(3) 0.0440(10) Uani 1 1 d .
H16 H 0.4924 1.0310 0.2172 0.053 Uiso 1 1 calc R
C1' C 0.0971(4) 0.4275(4) 0.3106(2) 0.0347(9) Uani 1 1 d .
C2' C 0.1227(6) 0.3063(4) 0.3562(3) 0.0499(11) Uani 1 1 d .
H2' H 0.1624 0.2171 0.3335 0.060 Uiso 1 1 calc R
C3' C 0.0835(6) 0.3295(4) 0.4403(3) 0.0482(11) Uani 1 1 d .
H3' H 0.0952 0.2574 0.4791 0.058 Uiso 1 1 calc R
C4' C 0.0264(4) 0.4676(4) 0.4599(2) 0.0332(8) Uani 1 1 d .
C5' C 0.0042(5) 0.3740(4) 0.1678(3) 0.0391(9) Uani 1 1 d .
C6' C 0.0217(6) 0.3664(5) 0.0842(3) 0.0558(12) Uani 1 1 d .
H6' H 0.1023 0.3953 0.0474 0.067 Uiso 1 1 calc R
C7' C -0.0799(7) 0.3161(6) 0.0557(3) 0.0685(15) Uani 1 1 d .
H7' H -0.0673 0.3112 -0.0004 0.082 Uiso 1 1 calc R
C8' C -0.1973(7) 0.2739(6) 0.1081(4) 0.0707(16) Uani 1 1 d .
H8' H -0.2659 0.2410 0.0882 0.085 Uiso 1 1 calc R
C9' C -0.2151(6) 0.2798(7) 0.1903(4) 0.0771(18) Uani 1 1 d .
H9' H -0.2963 0.2506 0.2263 0.093 Uiso 1 1 calc R
C10' C -0.1141(5) 0.3288(6) 0.2212(3) 0.0623(14) Uani 1 1 d .
H10' H -0.1264 0.3309 0.2775 0.075 Uiso 1 1 calc R
C11' C 0.1135(4) 0.6286(4) 0.1751(2) 0.0355(9) Uani 1 1 d .
C12' C -0.0282(5) 0.7124(5) 0.1970(3) 0.0466(10) Uani 1 1 d .
H12' H -0.1083 0.6718 0.2249 0.056 Uiso 1 1 calc R
C13' C -0.0491(6) 0.8554(5) 0.1772(3) 0.0601(13) Uani 1 1 d .
H13' H -0.1433 0.9114 0.1927 0.072 Uiso 1 1 calc R
C14' C 0.0668(6) 0.9156(5) 0.1352(3) 0.0608(13) Uani 1 1 d .
H14' H 0.0512 1.0118 0.1210 0.073 Uiso 1 1 calc R
C15' C 0.2068(6) 0.8344(5) 0.1137(3) 0.0571(13) Uani 1 1 d .
H15' H 0.2861 0.8763 0.0860 0.069 Uiso 1 1 calc R
C16' C 0.2304(5) 0.6909(5) 0.1331(3) 0.0431(10) Uani 1 1 d .
H16' H 0.3252 0.6362 0.1178 0.052 Uiso 1 1 calc R
P P 0.49937(10) 0.80725(10) 0.33576(6) 0.0292(2) Uani 1 1 d .
P' P 0.14340(11) 0.44015(11) 0.20083(6) 0.0339(3) Uani 1 1 d .
S S 0.23988(10) 0.93801(10) 0.47111(6) 0.0347(3) Uani 1 1 d .
S' S 0.02205(11) 0.57143(10) 0.37273(6) 0.0330(2) Uani 1 1 d .
Se Se 0.62259(5) 0.91974(5) 0.38391(3) 0.04803(19) Uani 1 1 d .
Se' Se 0.36010(5) 0.33404(6) 0.14922(3) 0.0572(2) Uani 1 1 d .

loop_
_atom_site_aniso_label
_atom_site_aniso_U_11
_atom_site_aniso_U_22
_atom_site_aniso_U_33
_atom_site_aniso_U_23
_atom_site_aniso_U_13
_atom_site_aniso_U_12
C1 0.0226(18) 0.0305(18) 0.034(2) -0.0102(15) -0.0044(16) 0.0013(14)
C2 0.025(2) 0.049(2) 0.032(2) -0.0122(17) -0.0038(16) -0.0049(16)
C3 0.0212(19) 0.050(2) 0.038(2) -0.0130(18) -0.0069(17) -0.0001(16)
C4 0.0231(17) 0.0268(17) 0.0330(19) -0.0048(15) -0.0053(16) -0.0020(13)
C5 0.0190(17) 0.037(2) 0.034(2) -0.0090(16) -0.0002(15) -0.0024(14)
C6 0.026(2) 0.049(2) 0.041(2) -0.0074(18) -0.0100(18) -0.0016(16)
C7 0.041(2) 0.048(2) 0.045(3) 0.000(2) -0.013(2) 0.0106(19)
C8 0.052(3) 0.038(2) 0.050(3) 0.0016(19) -0.010(2) -0.0054(19)
C9 0.051(3) 0.045(2) 0.055(3) -0.004(2) -0.010(2) -0.017(2)
C10 0.033(2) 0.044(2) 0.051(3) -0.0028(19) -0.0167(19) -0.0067(17)
C11 0.0191(18) 0.041(2) 0.032(2) -0.0068(16) -0.0019(15) -0.0026(15)
C12 0.041(2) 0.045(2) 0.036(2) -0.0100(18) -0.0014(19) -0.0015(18)
C13 0.056(3) 0.059(3) 0.042(3) -0.016(2) -0.001(2) -0.002(2)
C14 0.045(3) 0.072(3) 0.037(2) -0.001(2) -0.005(2) -0.010(2)
C15 0.054(3) 0.053(3) 0.041(2) 0.008(2) -0.008(2) -0.010(2)
C16 0.046(3) 0.038(2) 0.046(2) -0.0052(19) -0.012(2) -0.0037(18)
C1' 0.037(2) 0.040(2) 0.0260(19) -0.0073(16) -0.0059(16) -0.0058(16)
C2' 0.072(3) 0.034(2) 0.041(2) -0.0093(18) -0.008(2) -0.009(2)
C3' 0.073(3) 0.034(2) 0.037(2) 0.0020(17) -0.011(2) -0.013(2)
C4' 0.034(2) 0.037(2) 0.0294(19) -0.0016(16) -0.0043(17) -0.0141(16)
C5' 0.036(2) 0.042(2) 0.040(2) -0.0096(17) -0.0100(18) -0.0066(17)
C6' 0.062(3) 0.076(3) 0.040(2) 0.006(2) -0.018(2) -0.032(3)
C7' 0.085(4) 0.086(4) 0.054(3) 0.000(3) -0.038(3) -0.032(3)
C8' 0.061(4) 0.084(4) 0.083(4) -0.024(3) -0.034(3) -0.020(3)
C9' 0.047(3) 0.106(5) 0.081(4) -0.037(3) 0.005(3) -0.038(3)
C10' 0.045(3) 0.099(4) 0.045(3) -0.027(3) 0.003(2) -0.030(3)
C11' 0.030(2) 0.047(2) 0.032(2) -0.0037(17) -0.0103(17) -0.0073(16)
C12' 0.032(2) 0.057(3) 0.048(3) 0.005(2) -0.008(2) -0.0077(19)
C13' 0.046(3) 0.056(3) 0.075(4) 0.007(3) -0.019(3) 0.001(2)
C14' 0.067(4) 0.051(3) 0.066(3) 0.009(2) -0.022(3) -0.014(2)
C15' 0.062(3) 0.063(3) 0.052(3) 0.010(2) -0.014(3) -0.031(3)
C16' 0.030(2) 0.062(3) 0.039(2) -0.003(2) -0.0074(18) -0.0123(18)
P 0.0188(5) 0.0349(5) 0.0318(5) -0.0093(4) -0.0026(4) -0.0030(4)
P' 0.0281(5) 0.0439(6) 0.0279(5) -0.0076(4) -0.0050(4) -0.0036(4)
S 0.0219(5) 0.0472(6) 0.0324(5) -0.0129(4) -0.0071(4) 0.0039(4)
S' 0.0339(5) 0.0351(5) 0.0279(5) -0.0030(4) -0.0063(4) -0.0032(4)
Se 0.0358(3) 0.0546(3) 0.0593(3) -0.0197(2) -0.0122(2) -0.0148(2)
Se' 0.0367(3) 0.0746(4) 0.0491(3) -0.0152(2) -0.0058(2) 0.0122(2)

loop_
_atom_type_symbol
_atom_type_description
_atom_type_scat_dispersion_real
_atom_type_scat_dispersion_imag
_atom_type_scat_source
C C 0.0033 0.0016 'International Tables Vol C Tables 4.2.6.8 and 6.1.1.4'
H H 0.0000 0.0000 'International Tables Vol C Tables 4.2.6.8 and 6.1.1.4'
P P 0.1023 0.0942 'International Tables Vol C Tables 4.2.6.8 and 6.1.1.4'
S S 0.1246 0.1234 'International Tables Vol C Tables 4.2.6.8 and 6.1.1.4'
Se Se -0.0929 2.2259 'International Tables Vol C Tables 4.2.6.8 and 6.1.1.4'

loop_
_geom_angle_atom_site_label_1
_geom_angle_atom_site_label_2
_geom_angle_atom_site_label_3
_geom_angle
_geom_angle_site_symmetry_1
_geom_angle_site_symmetry_3
C2 C1 S 110.6(3) . .
C2 C1 P 131.2(3) . .
S C1 P 118.1(2) . .
C1 C2 C3 113.6(3) . .
C1 C2 H2 123.2 . .
C3 C2 H2 123.2 . .
C4 C3 C2 112.7(4) . .
C4 C3 H3 123.6 . .
C2 C3 H3 123.6 . .
C3 C4 C4 129.1(4) . 2_576
C3 C4 S 110.6(3) . .
C4 C4 S 120.3(4) 2_576 .
C10 C5 C6 119.1(4) . .
C10 C5 P 120.8(3) . .
C6 C5 P 120.1(3) . .
C7 C6 C5 120.0(4) . .
C7 C6 H6 120.0 . .
C5 C6 H6 120.0 . .
C8 C7 C6 121.0(4) . .
C8 C7 H7 119.5 . .
C6 C7 H7 119.5 . .
C7 C8 C9 119.9(4) . .
C7 C8 H8 120.1 . .
C9 C8 H8 120.1 . .
C10 C9 C8 120.4(4) . .
C10 C9 H9 119.8 . .
C8 C9 H9 119.8 . .
C9 C10 C5 119.6(4) . .
C9 C10 H10 120.2 . .
C5 C10 H10 120.2 . .
C12 C11 C16 118.9(4) . .
C12 C11 P 122.3(3) . .
C16 C11 P 118.6(3) . .
C13 C12 C11 119.8(4) . .
C13 C12 H12 120.1 . .
C11 C12 H12 120.1 . .
C14 C13 C12 121.0(4) . .
C14 C13 H13 119.5 . .
C12 C13 H13 119.5 . .
C13 C14 C15 118.8(4) . .
C13 C14 H14 120.6 . .
C15 C14 H14 120.6 . .
C16 C15 C14 120.8(4) . .
C16 C15 H15 119.6 . .
C14 C15 H15 119.6 . .
C15 C16 C11 120.7(4) . .
C15 C16 H16 119.7 . .
C11 C16 H16 119.7 . .
C2' C1' S' 110.6(3) . .
C2' C1' P' 125.8(3) . .
S' C1' P' 123.5(2) . .
C1' C2' C3' 113.3(4) . .
C1' C2' H2' 123.3 . .
C3' C2' H2' 123.3 . .
C4' C3' C2' 113.4(4) . .
C4' C3' H3' 123.3 . .
C2' C3' H3' 123.3 . .
C3' C4' C4' 129.4(5) . 2_566
C3' C4' S' 110.6(3) . .
C4' C4' S' 119.9(4) 2_566 .
C10' C5' C6' 119.1(4) . .
C10' C5' P' 123.3(3) . .
C6' C5' P' 117.5(3) . .
C7' C6' C5' 120.0(5) . .
C7' C6' H6' 120.0 . .
C5' C6' H6' 120.0 . .
C8' C7' C6' 120.9(5) . .
C8' C7' H7' 119.6 . .
C6' C7' H7' 119.6 . .
C7' C8' C9' 119.6(5) . .
C7' C8' H8' 120.2 . .
C9' C8' H8' 120.2 . .
C8' C9' C10' 121.0(5) . .
C8' C9' H9' 119.5 . .
C10' C9' H9' 119.5 . .
C5' C10' C9' 119.3(5) . .
C5' C10' H10' 120.3 . .
C9' C10' H10' 120.3 . .
C16' C11' C12' 119.0(4) . .
C16' C11' P' 120.4(3) . .
C12' C11' P' 120.5(3) . .
C13' C12' C11' 119.9(4) . .
C13' C12' H12' 120.1 . .
C11' C12' H12' 120.1 . .
C14' C13' C12' 120.6(5) . .
C14' C13' H13' 119.7 . .
C12' C13' H13' 119.7 . .
C13' C14' C15' 120.1(5) . .
C13' C14' H14' 120.0 . .
C15' C14' H14' 120.0 . .
C14' C15' C16' 120.3(4) . .
C14' C15' H15' 119.9 . .
C16' C15' H15' 119.9 . .
C11' C16' C15' 120.1(4) . .
C11' C16' H16' 120.0 . .
C15' C16' H16' 120.0 . .
C1 P C5 106.00(17) . .
C1 P C11 105.75(17) . .
C5 P C11 106.48(17) . .
C1 P Se 110.72(12) . .
C5 P Se 113.31(13) . .
C11 P Se 113.99(13) . .
C1' P' C11' 105.99(18) . .
C1' P' C5' 107.16(19) . .
C11' P' C5' 104.91(19) . .
C1' P' Se' 111.48(14) . .
C11' P' Se' 113.03(14) . .
C5' P' Se' 113.69(14) . .
C4 S C1 92.44(18) . .
C1' S' C4' 91.99(18) . .

loop_
_geom_bond_atom_site_label_1
_geom_bond_atom_site_label_2
_geom_bond_distance
_geom_bond_site_symmetry_2
C1 C2 1.360(5) .
C1 S 1.721(4) .
C1 P 1.795(4) .
C2 C3 1.408(5) .
C2 H2 0.9300 .
C3 C4 1.374(5) .
C3 H3 0.9300 .
C4 C4 1.450(7) 2_576
C4 S 1.719(4) .
C5 C10 1.396(5) .
C5 C6 1.396(5) .
C5 P 1.806(4) .
C6 C7 1.369(6) .
C6 H6 0.9300 .
C7 C8 1.361(6) .
C7 H7 0.9300 .
C8 C9 1.383(7) .
C8 H8 0.9300 .
C9 C10 1.380(6) .
C9 H9 0.9300 .
C10 H10 0.9300 .
C11 C12 1.392(5) .
C11 C16 1.393(6) .
C11 P 1.811(4) .
C12 C13 1.379(6) .
C12 H12 0.9300 .
C13 C14 1.377(7) .
C13 H13 0.9300 .
C14 C15 1.392(6) .
C14 H14 0.9300 .
C15 C16 1.356(6) .
C15 H15 0.9300 .
C16 H16 0.9300 .
C1' C2' 1.365(6) .
C1' S' 1.716(4) .
C1' P' 1.791(4) .
C2' C3' 1.394(6) .
C2' H2' 0.9300 .
C3' C4' 1.357(5) .
C3' H3' 0.9300 .
C4' C4' 1.456(7) 2_566
C4' S' 1.723(4) .
C5' C10' 1.371(6) .
C5' C6' 1.385(6) .
C5' P' 1.815(4) .
C6' C7' 1.375(7) .
C6' H6' 0.9300 .
C7' C8' 1.347(8) .
C7' H7' 0.9300 .
C8' C9' 1.359(8) .
C8' H8' 0.9300 .
C9' C10' 1.387(7) .
C9' H9' 0.9300 .
C10' H10' 0.9300 .
C11' C16' 1.378(6) .
C11' C12' 1.396(6) .
C11' P' 1.814(4) .
C12' C13' 1.377(6) .
C12' H12' 0.9300 .
C13' C14' 1.360(7) .
C13' H13' 0.9300 .
C14' C15' 1.373(7) .
C14' H14' 0.9300 .
C15' C16' 1.381(7) .
C15' H15' 0.9300 .
C16' H16' 0.9300 .
P Se 2.0970(11) .
P' Se' 2.0959(13) .

loop_
_geom_torsion_atom_site_label_1
_geom_torsion_atom_site_label_2
_geom_torsion_atom_site_label_3
_geom_torsion_atom_site_label_4
_geom_torsion
_geom_torsion_site_symmetry_1
_geom_torsion_site_symmetry_4
S C1 C2 C3 -1.0(5) . .
P C1 C2 C3 175.9(3) . .
C1 C2 C3 C4 -0.2(5) . .
C2 C3 C4 C4 179.7(5) . 2_576
C2 C3 C4 S 1.3(4) . .
C10 C5 C6 C7 0.0(6) . .
P C5 C6 C7 -178.9(3) . .
C5 C6 C7 C8 0.1(6) . .
C6 C7 C8 C9 0.0(7) . .
C7 C8 C9 C10 -0.2(7) . .
C8 C9 C10 C5 0.3(7) . .
C6 C5 C10 C9 -0.2(6) . .
P C5 C10 C9 178.7(3) . .
C16 C11 C12 C13 0.6(6) . .
P C11 C12 C13 -173.6(3) . .
C11 C12 C13 C14 0.6(7) . .
C12 C13 C14 C15 -1.7(8) . .
C13 C14 C15 C16 1.8(7) . .
C14 C15 C16 C11 -0.6(7) . .
C12 C11 C16 C15 -0.5(6) . .
P C11 C16 C15 173.9(4) . .
S' C1' C2' C3' -0.5(6) . .
P' C1' C2' C3' 176.2(3) . .
C1' C2' C3' C4' 0.6(7) . .
C2' C3' C4' C4' -180.0(5) . 2_566
C2' C3' C4' S' -0.4(5) . .
C10' C5' C6' C7' 1.0(8) . .
P' C5' C6' C7' 179.5(4) . .
C5' C6' C7' C8' 0.1(9) . .
C6' C7' C8' C9' -0.6(9) . .
C7' C8' C9' C10' 0.0(10) . .
C6' C5' C10' C9' -1.6(8) . .
P' C5' C10' C9' 180.0(4) . .
C8' C9' C10' C5' 1.1(9) . .
C16' C11' C12' C13' -0.6(6) . .
P' C11' C12' C13' 179.8(4) . .
C11' C12' C13' C14' 1.2(8) . .
C12' C13' C14' C15' -1.5(8) . .
C13' C14' C15' C16' 1.3(8) . .
C12' C11' C16' C15' 0.4(6) . .
P' C11' C16' C15' 180.0(3) . .
C14' C15' C16' C11' -0.8(7) . .
C2 C1 P C5 -88.6(4) . .
S C1 P C5 88.0(2) . .
C2 C1 P C11 24.2(4) . .
S C1 P C11 -159.2(2) . .
C2 C1 P Se 148.1(4) . .
S C1 P Se -35.2(2) . .
C10 C5 P C1 50.7(4) . .
C6 C5 P C1 -130.5(3) . .
C10 C5 P C11 -61.6(4) . .
C6 C5 P C11 117.2(3) . .
C10 C5 P Se 172.3(3) . .
C6 C5 P Se -8.8(3) . .
C12 C11 P C1 -117.8(3) . .
C16 C11 P C1 68.0(3) . .
C12 C11 P C5 -5.4(4) . .
C16 C11 P C5 -179.5(3) . .
C12 C11 P Se 120.3(3) . .
C16 C11 P Se -53.9(3) . .
C2' C1' P' C11' -170.3(4) . .
S' C1' P' C11' 6.0(3) . .
C2' C1' P' C5' 78.0(4) . .
S' C1' P' C5' -105.7(3) . .
C2' C1' P' Se' -47.0(4) . .
S' C1' P' Se' 129.4(2) . .
C16' C11' P' C1' 116.0(3) . .
C12' C11' P' C1' -64.5(4) . .
C16' C11' P' C5' -130.8(3) . .
C12' C11' P' C5' 48.7(4) . .
C16' C11' P' Se' -6.4(4) . .
C12' C11' P' Se' 173.1(3) . .
C10' C5' P' C1' 1.9(5) . .
C6' C5' P' C1' -176.6(4) . .
C10' C5' P' C11' -110.5(4) . .
C6' C5' P' C11' 71.0(4) . .
C10' C5' P' Se' 125.5(4) . .
C6' C5' P' Se' -53.0(4) . .
C3 C4 S C1 -1.6(3) . .
C4 C4 S C1 179.9(4) 2_576 .
C2 C1 S C4 1.5(3) . .
P C1 S C4 -175.8(2) . .
C2' C1' S' C4' 0.3(4) . .
P' C1' S' C4' -176.6(3) . .
C3' C4' S' C1' 0.1(3) . .
C4' C4' S' C1' 179.7(4) 2_566 .
